data_7706242
loop_
_publ_author_name
'Zi\'o\/lkowska, Aleksandra'
'Szynkiewicz, Natalia'
'Ponikiewski, \/Lukasz'

_publ_section_title
;
 Experimental and theoretical investigation of the reactivity of
 [(BDI*)Ti(Cl){\h<sup>2</sup>-P(SiMe<sub>3</sub>)-P<i>i</i>Pr<sub>2</sub>}]
 towards selected ketones.
;
_journal_issue 4
_journal_name_full 'Dalton transactions (Cambridge, England : 2003)'
_journal_page_first 1390
_journal_page_last 1401
_journal_paper_doi 10.1039/d0dt04014b
_journal_volume 50
_journal_year 2021
_chemical_formula_moiety 'C44 H74 Cl1 N2 O1 P2 Si1 Ti1'
_chemical_formula_sum 'C44 H74 Cl N2 O P2 Si Ti'
_chemical_formula_weight 820.43
_chemical_properties_physical Air-sensitive,Moisture-sensitive,Oxygen-sensitive
_space_group_IT_number 2
_space_group_name_Hall '-P 1'
_space_group_name_H-M_alt 'P -1'
_symmetry_cell_setting triclinic
_symmetry_Int_Tables_number 2
_symmetry_space_group_name_Hall '-P 1'
_symmetry_space_group_name_H-M 'P -1'
_atom_sites_solution_hydrogens geom
_audit_conform_dict_location ftp://ftp.iucr.org/pub/cif_core.dic
_audit_conform_dict_name cif_core.dic
_audit_conform_dict_version 2.4.3
_audit_creation_date 2020-12-16T14:37:34-00:00
_audit_creation_method 'WinGX routine CIF_UPDATE'
_audit_update_record
;
2020-12-18 deposited with the CCDC.	2020-12-23 downloaded from the CCDC.
;
_cell_angle_alpha 90.431(3)
_cell_angle_beta 91.187(3)
_cell_angle_gamma 92.522(3)
_cell_formula_units_Z 4
_cell_length_a 11.9781(4)
_cell_length_b 16.4161(7)
_cell_length_c 23.1523(7)
_cell_measurement_reflns_used 13108
_cell_measurement_temperature 120(2)
_cell_measurement_theta_max 29.42
_cell_measurement_theta_min 2.16
_cell_measurement_wavelength 0.71073
_cell_volume 4547.0(3)
_computing_cell_refinement
;
X-Area Recipe 1.33.0.0 (STOE, 2015)
;
_computing_data_collection
;
X-Area WinXpose 2.0.22.0 (STOE, 2016)
;
_computing_data_reduction
;
X-Area Integrate 1.72.0.0 (STOE, 2018)
X-Area X-Red32 1.63.4.0 (STOE, 2017) 
;
_computing_molecular_graphics 'Ortep for Windows (Farrugia, 2012)'
_computing_publication_material 'WinGX publication routines (Farrugia, 2012)'
_computing_structure_refinement 'SHELXL-2018/1 (Sheldrick, 2018)'
_diffrn_ambient_temperature 120(2)
_diffrn_detector 'image plate (34 cm diameter)'
_diffrn_detector_area_resol_mean 6.67
_diffrn_detector_type 'STOE Imaging Plate'
_diffrn_measured_fraction_theta_full 0.966
_diffrn_measured_fraction_theta_max 0.97
_diffrn_measurement_details ' 214 frames, detector distance = 100 mm'
_diffrn_measurement_device '2-circle diffractometer'
_diffrn_measurement_device_type 'STOE IPDS 2T'
_diffrn_measurement_method 'rotation method, \w scans'
_diffrn_radiation_collimation '0.6 mm diameter'
_diffrn_radiation_monochromator 'parabolic x-ray mirror'
_diffrn_radiation_polarisn_norm 270
_diffrn_radiation_probe x-ray
_diffrn_radiation_type MoK\a
_diffrn_radiation_wavelength 0.71073
_diffrn_reflns_av_unetI/netI 0.1468
_diffrn_reflns_Laue_measured_fraction_full 0.966
_diffrn_reflns_Laue_measured_fraction_max 0.97
_diffrn_reflns_limit_h_max 15
_diffrn_reflns_limit_h_min -15
_diffrn_reflns_limit_k_max 21
_diffrn_reflns_limit_k_min -21
_diffrn_reflns_limit_l_max 30
_diffrn_reflns_limit_l_min -30
_diffrn_reflns_number 21227
_diffrn_reflns_point_group_measured_fraction_full 0.966
_diffrn_reflns_point_group_measured_fraction_max 0.97
_diffrn_reflns_theta_full 25.242
_diffrn_reflns_theta_max 28
_diffrn_reflns_theta_min 2.145
_diffrn_source 'GeniX Mo, 0.05 x 0.05 mm2 microfocus'
_diffrn_source_current 1.000
_diffrn_source_power 0.050
_diffrn_source_voltage 50
_diffrn_standards_number 0
_exptl_absorpt_coefficient_mu 0.378
_exptl_absorpt_correction_type none
_exptl_crystal_colour violet
_exptl_crystal_density_diffrn 1.198
_exptl_crystal_density_method 'not measured'
_exptl_crystal_description block
_exptl_crystal_F_000 1772
_exptl_crystal_size_max 0.2
_exptl_crystal_size_mid 0.2
_exptl_crystal_size_min 0.14
_refine_diff_density_max 0.864
_refine_diff_density_min -0.872
_refine_diff_density_rms 0.16
_refine_ls_extinction_method none
_refine_ls_goodness_of_fit_ref 1.026
_refine_ls_hydrogen_treatment constr
_refine_ls_matrix_type full
_refine_ls_number_constraints 0
_refine_ls_number_parameters 983
_refine_ls_number_reflns 21227
_refine_ls_number_restraints 2
_refine_ls_restrained_S_all 1.027
_refine_ls_R_factor_all 0.1788
_refine_ls_R_factor_gt 0.0985
_refine_ls_shift/su_max 0.001
_refine_ls_shift/su_mean 0
_refine_ls_structure_factor_coef Fsqd
_refine_ls_weighting_details 'w=1/[\s^2^(Fo^2^)+(0.1585P)^2^+14.2357P] where P=(Fo^2^+2Fc^2^)/3'
_refine_ls_weighting_scheme calc
_refine_ls_wR_factor_gt 0.2791
_refine_ls_wR_factor_ref 0.3278
_reflns_Friedel_coverage 0
_reflns_number_gt 11345
_reflns_number_total 21227
_reflns_threshold_expression 'I > 2\s(I)'
_cod_data_source_file d0dt04014b2.cif
_cod_data_source_block 4a
_cod_depositor_comments 'Adding full bibliography for 7706236--7706242.cif.'
_cod_database_code 7706242
_shelx_estimated_absorpt_t_min 0.928
_shelx_estimated_absorpt_t_max 0.949

loop_
_symmetry_equiv_pos_as_xyz
'x, y, z'
'-x, -y, -z'

loop_
_atom_site_label
_atom_site_type_symbol
_atom_site_fract_x
_atom_site_fract_y
_atom_site_fract_z
_atom_site_U_iso_or_equiv
_atom_site_adp_type
_atom_site_occupancy
_atom_site_site_symmetry_order
_atom_site_calc_flag
_atom_site_refinement_flags_posn
_atom_site_refinement_flags_adp
_atom_site_refinement_flags_occupancy
_atom_site_disorder_assembly
_atom_site_disorder_group
C13 C 0.2096(5) 0.3347(5) 0.5408(3) 0.0212(15) Uani 1 1 d . . . . .
C14 C 0.2192(6) 0.2975(5) 0.4864(3) 0.0230(15) Uani 1 1 d . . . . .
C15 C 0.1246(6) 0.2904(5) 0.4500(4) 0.0317(18) Uani 1 1 d . . . . .
H15 H 0.130148 0.26516 0.413178 0.038 Uiso 1 1 calc R U . . .
C16 C 0.0244(7) 0.3188(5) 0.4663(4) 0.0350(19) Uani 1 1 d . . . . .
H16 H -0.038491 0.314722 0.440568 0.042 Uiso 1 1 calc R U . . .
C17 C 0.0153(7) 0.3539(5) 0.5209(4) 0.0332(18) Uani 1 1 d . . . . .
H17 H -0.055438 0.371596 0.532395 0.04 Uiso 1 1 calc R U . . .
C18 C 0.1056(6) 0.3640(5) 0.5589(3) 0.0256(16) Uani 1 1 d . . . . .
C19 C 0.3316(6) 0.2662(5) 0.4657(3) 0.0263(16) Uani 1 1 d . . . . .
H19 H 0.373618 0.246114 0.500144 0.032 Uiso 1 1 calc R U . . .
C20 C 0.3155(8) 0.1957(6) 0.4225(4) 0.037(2) Uani 1 1 d . . . . .
H20A H 0.283266 0.215758 0.386327 0.056 Uiso 1 1 calc R U . . .
H20B H 0.264879 0.153518 0.438496 0.056 Uiso 1 1 calc R U . . .
H20C H 0.387874 0.172647 0.414961 0.056 Uiso 1 1 calc R U . . .
C21 C 0.4025(7) 0.3350(6) 0.4385(4) 0.036(2) Uani 1 1 d . . . . .
H21A H 0.468539 0.312509 0.421212 0.054 Uiso 1 1 calc R U . . .
H21B H 0.426102 0.375102 0.468423 0.054 Uiso 1 1 calc R U . . .
H21C H 0.358163 0.361511 0.408631 0.054 Uiso 1 1 calc R U . . .
C22 C 0.0896(6) 0.4087(6) 0.6154(3) 0.0329(18) Uani 1 1 d . . . . .
H22 H 0.162875 0.413583 0.636929 0.039 Uiso 1 1 calc R U . . .
C23 C 0.0045(8) 0.3631(6) 0.6526(4) 0.044(2) Uani 1 1 d . . . . .
H23A H -0.067149 0.356914 0.631484 0.067 Uiso 1 1 calc R U . . .
H23B H -0.005501 0.393896 0.688443 0.067 Uiso 1 1 calc R U . . .
H23C H 0.031314 0.309082 0.66197 0.067 Uiso 1 1 calc R U . . .
C24 C 0.0463(8) 0.4942(6) 0.6060(5) 0.047(2) Uani 1 1 d . . . . .
H24A H 0.108155 0.531358 0.594685 0.07 Uiso 1 1 calc R U . . .
H24B H 0.014645 0.513926 0.641948 0.07 Uiso 1 1 calc R U . . .
H24C H -0.011592 0.491994 0.57544 0.07 Uiso 1 1 calc R U . . .
C1 C 0.6292(6) 0.2687(4) 0.6326(3) 0.0227(15) Uani 1 1 d . . . . .
C2 C 0.6745(6) 0.2581(5) 0.6887(3) 0.0269(16) Uani 1 1 d . . . . .
C3 C 0.7679(7) 0.2108(5) 0.6936(3) 0.0318(18) Uani 1 1 d . . . . .
H3 H 0.800001 0.202581 0.730824 0.038 Uiso 1 1 calc R U . . .
C4 C 0.8155(6) 0.1755(6) 0.6466(4) 0.0354(19) Uani 1 1 d . . . . .
H4 H 0.878146 0.142578 0.651674 0.042 Uiso 1 1 calc R U . . .
C5 C 0.7716(6) 0.1881(5) 0.5920(3) 0.0298(17) Uani 1 1 d . . . . .
H5 H 0.805488 0.164893 0.559363 0.036 Uiso 1 1 calc R U . . .
C6 C 0.6772(6) 0.2351(5) 0.5842(3) 0.0247(15) Uani 1 1 d . . . . .
C7 C 0.6297(6) 0.3002(5) 0.7420(3) 0.0299(17) Uani 1 1 d . . . . .
H7 H 0.573327 0.339508 0.728621 0.036 Uiso 1 1 calc R U . . .
C8 C 0.5711(8) 0.2389(6) 0.7815(3) 0.037(2) Uani 1 1 d . . . . .
H8A H 0.515738 0.205594 0.759015 0.056 Uiso 1 1 calc R U . . .
H8B H 0.533539 0.26807 0.812141 0.056 Uiso 1 1 calc R U . . .
H8C H 0.626336 0.203645 0.798873 0.056 Uiso 1 1 calc R U . . .
C9 C 0.7245(7) 0.3492(6) 0.7743(4) 0.043(2) Uani 1 1 d . . . . .
H9A H 0.693766 0.378744 0.806834 0.064 Uiso 1 1 calc R U . . .
H9B H 0.760202 0.388184 0.747826 0.064 Uiso 1 1 calc R U . . .
H9C H 0.780043 0.311817 0.78876 0.064 Uiso 1 1 calc R U . . .
C10 C 0.6344(6) 0.2509(5) 0.5228(3) 0.0286(16) Uani 1 1 d . . . . .
H10 H 0.56928 0.286671 0.525922 0.034 Uiso 1 1 calc R U . . .
C11 C 0.5934(7) 0.1739(5) 0.4910(3) 0.0354(19) Uani 1 1 d . . . . .
H11A H 0.654071 0.135875 0.489329 0.053 Uiso 1 1 calc R U . . .
H11B H 0.569406 0.187627 0.451662 0.053 Uiso 1 1 calc R U . . .
H11C H 0.530254 0.148488 0.511427 0.053 Uiso 1 1 calc R U . . .
C12 C 0.7241(7) 0.2977(6) 0.4883(4) 0.040(2) Uani 1 1 d . . . . .
H12A H 0.739133 0.351753 0.505797 0.06 Uiso 1 1 calc R U . . .
H12B H 0.697501 0.303824 0.448315 0.06 Uiso 1 1 calc R U . . .
H12C H 0.792862 0.267543 0.488779 0.06 Uiso 1 1 calc R U . . .
C29 C 0.3100(6) 0.4894(5) 0.5345(3) 0.0295(17) Uani 1 1 d . . . . .
H29A H 0.264099 0.464384 0.503057 0.044 Uiso 1 1 calc R U . . .
H29B H 0.368415 0.525544 0.518383 0.044 Uiso 1 1 calc R U . . .
H29C H 0.262792 0.52092 0.559631 0.044 Uiso 1 1 calc R U . . .
C28 C 0.3638(6) 0.4229(5) 0.5696(3) 0.0223(14) Uani 1 1 d . . . . .
C27 C 0.4678(6) 0.4449(4) 0.5928(3) 0.0233(15) Uani 1 1 d . . . . .
H27 H 0.485915 0.501843 0.594003 0.028 Uiso 1 1 calc R U . . .
C26 C 0.5503(6) 0.3954(5) 0.6148(3) 0.0235(15) Uani 1 1 d . . . . .
C25 C 0.6648(6) 0.4354(5) 0.6238(4) 0.0332(18) Uani 1 1 d . . . . .
H25A H 0.692336 0.424171 0.663008 0.05 Uiso 1 1 calc R U . . .
H25B H 0.660771 0.494396 0.61877 0.05 Uiso 1 1 calc R U . . .
H25C H 0.715828 0.413623 0.59563 0.05 Uiso 1 1 calc R U . . .
C30 C 0.0808(8) 0.2590(6) 0.7861(4) 0.039(2) Uani 1 1 d . . . . .
H30A H 0.006971 0.263366 0.767581 0.058 Uiso 1 1 calc R U . . .
H30B H 0.129735 0.305243 0.774654 0.058 Uiso 1 1 calc R U . . .
H30C H 0.07326 0.259444 0.828154 0.058 Uiso 1 1 calc R U . . .
C31 C 0.2661(8) 0.1436(8) 0.8120(4) 0.051(3) Uani 1 1 d . . . . .
H31A H 0.245373 0.153528 0.852117 0.077 Uiso 1 1 calc R U . . .
H31B H 0.32841 0.181219 0.801948 0.077 Uiso 1 1 calc R U . . .
H31C H 0.288829 0.087311 0.807788 0.077 Uiso 1 1 calc R U . . .
C32 C 0.0352(8) 0.0774(6) 0.7763(4) 0.041(2) Uani 1 1 d . . . . .
H32A H 0.070008 0.024554 0.774977 0.061 Uiso 1 1 calc R U . . .
H32B H -0.024117 0.07873 0.746565 0.061 Uiso 1 1 calc R U . . .
H32C H 0.003289 0.085516 0.814421 0.061 Uiso 1 1 calc R U . . .
C33 C 0.1812(6) 0.0878(5) 0.5491(3) 0.0252(15) Uani 1 1 d . . . . .
H33 H 0.237857 0.127524 0.532963 0.03 Uiso 1 1 calc R U . . .
C34 C 0.1833(7) 0.0122(5) 0.5115(3) 0.0304(17) Uani 1 1 d . . . . .
H34A H 0.12457 -0.027244 0.523339 0.046 Uiso 1 1 calc R U . . .
H34B H 0.25632 -0.012093 0.51572 0.046 Uiso 1 1 calc R U . . .
H34C H 0.170515 0.02687 0.471003 0.046 Uiso 1 1 calc R U . . .
C35 C 0.0673(6) 0.1275(5) 0.5420(3) 0.0298(17) Uani 1 1 d . . . . .
H35A H 0.046083 0.12891 0.500904 0.045 Uiso 1 1 calc R U . . .
H35B H 0.073173 0.183232 0.557571 0.045 Uiso 1 1 calc R U . . .
H35C H 0.010476 0.095587 0.562946 0.045 Uiso 1 1 calc R U . . .
C36 C 0.1602(6) -0.0218(5) 0.6546(3) 0.0265(16) Uani 1 1 d . . . . .
H36 H 0.173706 -0.019647 0.697325 0.032 Uiso 1 1 calc R U . . .
C37 C 0.2102(7) -0.1010(5) 0.6334(3) 0.0289(17) Uani 1 1 d . . . . .
H37A H 0.178998 -0.147104 0.655319 0.043 Uiso 1 1 calc R U . . .
H37B H 0.291593 -0.097143 0.63909 0.043 Uiso 1 1 calc R U . . .
H37C H 0.192012 -0.109131 0.592228 0.043 Uiso 1 1 calc R U . . .
C38 C 0.0345(7) -0.0270(5) 0.6454(4) 0.0344(19) Uani 1 1 d . . . . .
H38A H 0.016389 -0.046218 0.605948 0.052 Uiso 1 1 calc R U . . .
H38B H 0.004641 0.026986 0.651147 0.052 Uiso 1 1 calc R U . . .
H38C H 0.00103 -0.065293 0.673071 0.052 Uiso 1 1 calc R U . . .
C39 C 0.3786(6) 0.0789(4) 0.6310(3) 0.0204(14) Uani 1 1 d . . . . .
C40 C 0.4152(6) 0.0538(5) 0.6914(3) 0.0219(14) Uani 1 1 d . . . . .
H40A H 0.379725 -0.000303 0.699947 0.026 Uiso 1 1 calc R U . . .
H40B H 0.38808 0.093352 0.719722 0.026 Uiso 1 1 calc R U . . .
C41 C 0.5418(6) 0.0493(5) 0.6988(3) 0.0272(16) Uani 1 1 d . . . . .
H41A H 0.560255 0.031467 0.738499 0.033 Uiso 1 1 calc R U . . .
H41B H 0.577703 0.104058 0.693189 0.033 Uiso 1 1 calc R U . . .
C42 C 0.5871(7) -0.0113(6) 0.6546(3) 0.0322(18) Uani 1 1 d . . . . .
H42A H 0.6691 -0.014073 0.659631 0.039 Uiso 1 1 calc R U . . .
H42B H 0.552769 -0.066474 0.660593 0.039 Uiso 1 1 calc R U . . .
C43 C 0.5581(6) 0.0184(5) 0.5935(3) 0.0284(17) Uani 1 1 d . . . . .
H43A H 0.595736 0.072414 0.587248 0.034 Uiso 1 1 calc R U . . .
H43B H 0.585964 -0.020132 0.564602 0.034 Uiso 1 1 calc R U . . .
C44 C 0.4317(6) 0.0249(5) 0.5849(3) 0.0252(15) Uani 1 1 d . . . . .
H44A H 0.395636 -0.030496 0.585978 0.03 Uiso 1 1 calc R U . . .
H44B H 0.41654 0.04769 0.546201 0.03 Uiso 1 1 calc R U . . .
C45 C -0.0843(6) 0.7708(5) 0.8727(3) 0.0264(16) Uani 1 1 d . . . . .
C46 C -0.1302(6) 0.7357(5) 0.9233(3) 0.0259(16) Uani 1 1 d . . . . .
C47 C -0.2297(6) 0.6899(5) 0.9172(4) 0.0320(18) Uani 1 1 d . . . . .
H47 H -0.261643 0.666155 0.950659 0.038 Uiso 1 1 calc R U . . .
C48 C -0.2853(7) 0.6768(6) 0.8637(4) 0.040(2) Uani 1 1 d . . . . .
H48 H -0.353242 0.644832 0.860889 0.049 Uiso 1 1 calc R U . . .
C49 C -0.2380(7) 0.7121(6) 0.8152(4) 0.038(2) Uani 1 1 d . . . . .
H49 H -0.274427 0.703805 0.778658 0.045 Uiso 1 1 calc R U . . .
C50 C -0.1385(6) 0.7592(6) 0.8186(3) 0.0319(18) Uani 1 1 d . . . . .
C51 C -0.0717(6) 0.7479(5) 0.9817(3) 0.0267(16) Uani 1 1 d . . . . .
H51 H 0.009704 0.758273 0.974536 0.032 Uiso 1 1 calc R U . . .
C52 C -0.1127(10) 0.8224(7) 1.0127(5) 0.055(3) Uani 1 1 d . . . . .
H52A H -0.086297 0.871815 0.992802 0.083 Uiso 1 1 calc R U . . .
H52B H -0.083773 0.823662 1.052627 0.083 Uiso 1 1 calc R U . . .
H52C H -0.194641 0.819747 1.012744 0.083 Uiso 1 1 calc R U . . .
C53 C -0.0827(10) 0.6751(6) 1.0211(4) 0.049(3) Uani 1 1 d . . . . .
H53A H -0.158775 0.650812 1.017773 0.073 Uiso 1 1 calc R U . . .
H53B H -0.067235 0.692673 1.061157 0.073 Uiso 1 1 calc R U . . .
H53C H -0.029136 0.634637 1.010025 0.073 Uiso 1 1 calc R U . . .
C54 C -0.0976(6) 0.7999(6) 0.7637(3) 0.036(2) Uani 1 1 d . . . . .
H54 H -0.034462 0.839016 0.775088 0.043 Uiso 1 1 calc R U . . .
C55 C -0.1899(7) 0.8500(7) 0.7349(4) 0.053(3) Uani 1 1 d . . . . .
H55A H -0.253553 0.813484 0.723401 0.08 Uiso 1 1 calc R U . . .
H55B H -0.160086 0.877394 0.700644 0.08 Uiso 1 1 calc R U . . .
H55C H -0.214502 0.890937 0.762339 0.08 Uiso 1 1 calc R U . . .
C56 C -0.0523(9) 0.7392(7) 0.7212(4) 0.051(3) Uani 1 1 d . . . . .
H56A H 0.009996 0.711523 0.739417 0.077 Uiso 1 1 calc R U . . .
H56B H -0.026126 0.768055 0.686834 0.077 Uiso 1 1 calc R U . . .
H56C H -0.111691 0.698794 0.71003 0.077 Uiso 1 1 calc R U . . .
C57 C 0.3502(6) 0.8388(4) 0.9543(3) 0.0217(14) Uani 1 1 d . . . . .
C58 C 0.4535(6) 0.8617(5) 0.9331(3) 0.0277(16) Uani 1 1 d . . . . .
C59 C 0.5500(7) 0.8492(6) 0.9675(4) 0.0341(19) Uani 1 1 d . . . . .
H59 H 0.621608 0.863137 0.952645 0.041 Uiso 1 1 calc R U . . .
C60 C 0.5420(7) 0.8173(6) 1.0217(4) 0.039(2) Uani 1 1 d . . . . .
H60 H 0.607769 0.808987 1.044184 0.046 Uiso 1 1 calc R U . . .
C61 C 0.4374(7) 0.7972(6) 1.0440(4) 0.039(2) Uani 1 1 d . . . . .
H61 H 0.431691 0.77782 1.082402 0.047 Uiso 1 1 calc R U . . .
C62 C 0.3417(7) 0.8053(6) 1.0104(3) 0.035(2) Uani 1 1 d . . . . .
C63 C 0.4693(7) 0.9026(6) 0.8751(4) 0.037(2) Uani 1 1 d D . . . .
H63 H 0.396485 0.903437 0.853229 0.045 Uiso 1 1 calc R U . A 1
C64 C 0.5203(17) 0.9948(9) 0.8863(8) 0.032(5) Uani 0.54(3) 1 d . . P B 1
H64A H 0.597791 0.992893 0.900474 0.047 Uiso 0.54(3) 1 calc R U P B 1
H64B H 0.475703 1.021906 0.915195 0.047 Uiso 0.54(3) 1 calc R U P B 1
H64C H 0.51808 1.02527 0.85012 0.047 Uiso 0.54(3) 1 calc R U P B 1
C64A C 0.463(4) 0.9930(12) 0.8731(16) 0.075(10) Uiso 0.46(3) 1 d D . P B 2
H64D H 0.535334 1.018364 0.886104 0.113 Uiso 0.46(3) 1 calc R U P B 2
H64E H 0.40434 1.010443 0.898406 0.113 Uiso 0.46(3) 1 calc R U P B 2
H64F H 0.447005 1.009732 0.833365 0.113 Uiso 0.46(3) 1 calc R U P B 2
C65 C 0.5568(10) 0.8685(6) 0.8384(5) 0.057(3) Uani 1 1 d . . . . .
H65A H 0.563407 0.900343 0.802929 0.085 Uiso 1 1 calc R U . . .
H65B H 0.53606 0.811613 0.82859 0.085 Uiso 1 1 calc R U . . .
H65C H 0.628556 0.87118 0.859624 0.085 Uiso 1 1 calc R U . . .
C66 C 0.2289(8) 0.7819(8) 1.0374(4) 0.057(3) Uani 1 1 d D . . . .
H66 H 0.17975 0.768057 1.002932 0.068 Uiso 1 1 calc R U . B 1
C67 C 0.1755(17) 0.8416(12) 1.0632(8) 0.046(6) Uani 0.54(3) 1 d . . P B 1
H67A H 0.104567 0.819544 1.07816 0.069 Uiso 0.54(3) 1 calc R U P B 1
H67B H 0.160902 0.884521 1.035238 0.069 Uiso 0.54(3) 1 calc R U P B 1
H67C H 0.22207 0.864414 1.095231 0.069 Uiso 0.54(3) 1 calc R U P B 1
C67A C 0.212(2) 0.8480(14) 1.0912(11) 0.047(7) Uiso 0.46(3) 1 d D . P B 2
H67D H 0.132523 0.85534 1.096576 0.071 Uiso 0.46(3) 1 calc R U P B 2
H67E H 0.249516 0.900488 1.081876 0.071 Uiso 0.46(3) 1 calc R U P B 2
H67F H 0.245481 0.826947 1.126874 0.071 Uiso 0.46(3) 1 calc R U P B 2
C68 C 0.2288(12) 0.7032(7) 1.0701(5) 0.083(5) Uani 1 1 d . . . . .
H68A H 0.265874 0.71242 1.107852 0.125 Uiso 1 1 calc R U . . .
H68B H 0.268797 0.662748 1.048201 0.125 Uiso 1 1 calc R U . . .
H68C H 0.15152 0.682993 1.075601 0.125 Uiso 1 1 calc R U . . .
C69 C -0.0997(6) 0.9382(5) 0.8822(4) 0.0320(18) Uani 1 1 d . . . . .
H69A H -0.160469 0.900983 0.89472 0.048 Uiso 1 1 calc R U . . .
H69B H -0.111782 0.951882 0.841462 0.048 Uiso 1 1 calc R U . . .
H69C H -0.098144 0.988124 0.905706 0.048 Uiso 1 1 calc R U . . .
C70 C 0.0108(6) 0.8974(5) 0.8893(3) 0.0267(16) Uani 1 1 d . . . . .
C71 C 0.1013(6) 0.9482(5) 0.9102(3) 0.0279(16) Uani 1 1 d . . . . .
H71 H 0.089253 1.005028 0.909988 0.033 Uiso 1 1 calc R U . . .
C72 C 0.2061(6) 0.9266(5) 0.9311(3) 0.0259(16) Uani 1 1 d . . . . .
C73 C 0.2675(7) 0.9926(5) 0.9668(4) 0.037(2) Uani 1 1 d . . . . .
H73A H 0.339284 0.972926 0.980551 0.056 Uiso 1 1 calc R U . . .
H73B H 0.222329 1.006637 0.99995 0.056 Uiso 1 1 calc R U . . .
H73C H 0.280577 1.04106 0.94297 0.056 Uiso 1 1 calc R U . . .
C74 C 0.4422(7) 0.7601(6) 0.7084(4) 0.041(2) Uani 1 1 d . . . . .
H74A H 0.449861 0.75691 0.666393 0.061 Uiso 1 1 calc R U . . .
H74B H 0.515444 0.773218 0.72658 0.061 Uiso 1 1 calc R U . . .
H74C H 0.390692 0.802762 0.71793 0.061 Uiso 1 1 calc R U . . .
C75 C 0.4967(9) 0.5839(6) 0.7231(4) 0.051(3) Uani 1 1 d . . . . .
H75A H 0.463599 0.528384 0.725188 0.076 Uiso 1 1 calc R U . . .
H75B H 0.556029 0.59138 0.7527 0.076 Uiso 1 1 calc R U . . .
H75C H 0.528269 0.592684 0.684811 0.076 Uiso 1 1 calc R U . . .
C76 C 0.2631(10) 0.6263(10) 0.6887(4) 0.082(5) Uani 1 1 d . . . . .
H76A H 0.200819 0.661543 0.696026 0.123 Uiso 1 1 calc R U . . .
H76B H 0.240444 0.56973 0.697444 0.123 Uiso 1 1 calc R U . . .
H76C H 0.283674 0.630356 0.648081 0.123 Uiso 1 1 calc R U . . .
C77 C 0.3432(6) 0.5914(5) 0.9482(3) 0.0262(16) Uani 1 1 d . . . . .
H77 H 0.29285 0.63206 0.964925 0.031 Uiso 1 1 calc R U . . .
C78 C 0.3315(7) 0.5150(5) 0.9857(3) 0.0345(19) Uani 1 1 d . . . . .
H78A H 0.387062 0.476165 0.974393 0.052 Uiso 1 1 calc R U . . .
H78B H 0.256303 0.489807 0.980278 0.052 Uiso 1 1 calc R U . . .
H78C H 0.343702 0.530281 1.026433 0.052 Uiso 1 1 calc R U . . .
C79 C 0.4625(7) 0.6281(5) 0.9553(3) 0.0329(18) Uani 1 1 d . . . . .
H79A H 0.479004 0.639426 0.996317 0.049 Uiso 1 1 calc R U . . .
H79B H 0.469509 0.678928 0.933521 0.049 Uiso 1 1 calc R U . . .
H79C H 0.515403 0.589397 0.940708 0.049 Uiso 1 1 calc R U . . .
C80 C 0.3492(6) 0.4817(5) 0.8411(3) 0.0280(16) Uani 1 1 d . . . . .
H80 H 0.334433 0.483346 0.798447 0.034 Uiso 1 1 calc R U . . .
C81 C 0.2912(8) 0.4033(5) 0.8629(4) 0.0345(19) Uani 1 1 d . . . . .
H81A H 0.319957 0.356297 0.84257 0.052 Uiso 1 1 calc R U . . .
H81B H 0.210447 0.405164 0.855635 0.052 Uiso 1 1 calc R U . . .
H81C H 0.305976 0.398205 0.90448 0.052 Uiso 1 1 calc R U . . .
C82 C 0.4773(7) 0.4771(5) 0.8499(4) 0.0331(18) Uani 1 1 d . . . . .
H82A H 0.49415 0.462327 0.889971 0.05 Uiso 1 1 calc R U . . .
H82B H 0.513515 0.53028 0.841563 0.05 Uiso 1 1 calc R U . . .
H82C H 0.505158 0.435792 0.823751 0.05 Uiso 1 1 calc R U . . .
C83 C 0.1432(6) 0.5805(5) 0.8688(3) 0.0243(15) Uani 1 1 d . . . . .
C84 C 0.1000(7) 0.5541(5) 0.8080(3) 0.0307(17) Uani 1 1 d . . . . .
H84A H 0.129085 0.593848 0.779445 0.037 Uiso 1 1 calc R U . . .
H84B H 0.12969 0.500394 0.798402 0.037 Uiso 1 1 calc R U . . .
C85 C -0.0276(7) 0.5478(5) 0.8025(4) 0.0333(18) Uani 1 1 d . . . . .
H85A H -0.057746 0.602555 0.80759 0.04 Uiso 1 1 calc R U . . .
H85B H -0.050116 0.527473 0.763397 0.04 Uiso 1 1 calc R U . . .
C86 C -0.0762(7) 0.4901(6) 0.8479(4) 0.038(2) Uani 1 1 d . . . . .
H86A H -0.158729 0.486622 0.843923 0.046 Uiso 1 1 calc R U . . .
H86B H -0.04839 0.434808 0.84197 0.046 Uiso 1 1 calc R U . . .
C87 C -0.0425(7) 0.5209(5) 0.9068(4) 0.0331(18) Uani 1 1 d . . . . .
H87A H -0.074578 0.483286 0.935979 0.04 Uiso 1 1 calc R U . . .
H87B H -0.073819 0.574978 0.912962 0.04 Uiso 1 1 calc R U . . .
C88 C 0.0850(6) 0.5282(5) 0.9158(3) 0.0259(16) Uani 1 1 d . . . . .
H88A H 0.115119 0.473039 0.915312 0.031 Uiso 1 1 calc R U . . .
H88B H 0.102684 0.553022 0.954168 0.031 Uiso 1 1 calc R U . . .
Cl1 Cl 0.33827(16) 0.34895(12) 0.71964(8) 0.0289(4) Uani 1 1 d . . . . .
Cl2 Cl 0.20298(15) 0.84821(12) 0.77836(8) 0.0296(4) Uani 1 1 d . . . . .
N2 N 0.3108(5) 0.3489(4) 0.5759(2) 0.0213(12) Uani 1 1 d . . . . .
N1 N 0.5321(5) 0.3164(4) 0.6248(2) 0.0201(12) Uani 1 1 d . . . . .
N4 N 0.2471(5) 0.8520(4) 0.9228(2) 0.0210(12) Uani 1 1 d . . . . .
N3 N 0.0184(5) 0.8181(4) 0.8787(2) 0.0214(12) Uani 1 1 d . . . . .
P1 P 0.17360(16) 0.18339(12) 0.66811(8) 0.0233(4) Uani 1 1 d . . . . .
P2 P 0.22119(15) 0.07534(12) 0.62597(8) 0.0211(4) Uani 1 1 d . . . . .
P3 P 0.35964(16) 0.68635(13) 0.83014(8) 0.0245(4) Uani 1 1 d . . . . .
P4 P 0.30041(16) 0.57808(12) 0.87143(8) 0.0240(4) Uani 1 1 d . . . . .
O1 O 0.4085(4) 0.1615(3) 0.6199(2) 0.0214(10) Uani 1 1 d . . . . .
O3 O 0.1232(4) 0.6640(3) 0.8793(2) 0.0256(11) Uani 1 1 d . . . . .
Si1 Si 0.14314(18) 0.16060(15) 0.76268(9) 0.0299(5) Uani 1 1 d . . . . .
Si2 Si 0.3857(2) 0.65945(16) 0.73578(10) 0.0354(6) Uani 1 1 d . . . . .
Ti1 Ti 0.36387(10) 0.26668(8) 0.63809(5) 0.0191(3) Uani 1 1 d . . . . .
Ti2 Ti 0.17906(10) 0.76896(8) 0.86119(5) 0.0206(3) Uani 1 1 d . . . . .

loop_
_atom_site_aniso_label
_atom_site_aniso_U_11
_atom_site_aniso_U_22
_atom_site_aniso_U_33
_atom_site_aniso_U_23
_atom_site_aniso_U_13
_atom_site_aniso_U_12
C13 0.011(3) 0.029(4) 0.023(3) 0.010(3) -0.006(2) -0.001(3)
C14 0.025(4) 0.028(4) 0.016(3) 0.004(3) -0.007(3) -0.005(3)
C15 0.023(4) 0.036(5) 0.035(4) 0.001(3) -0.011(3) -0.002(3)
C16 0.029(4) 0.039(5) 0.036(4) 0.001(4) -0.016(3) -0.001(3)
C17 0.021(4) 0.038(5) 0.040(5) 0.005(4) -0.006(3) -0.003(3)
C18 0.021(4) 0.026(4) 0.029(4) 0.009(3) -0.008(3) -0.003(3)
C19 0.023(4) 0.033(4) 0.023(4) 0.004(3) -0.001(3) 0.000(3)
C20 0.041(5) 0.043(5) 0.027(4) -0.003(4) 0.001(3) 0.002(4)
C21 0.027(4) 0.046(5) 0.035(5) 0.007(4) 0.008(3) -0.009(4)
C22 0.021(4) 0.047(5) 0.031(4) 0.000(4) -0.003(3) 0.005(3)
C23 0.044(5) 0.048(6) 0.044(5) 0.009(4) 0.014(4) 0.014(4)
C24 0.045(6) 0.039(6) 0.056(6) -0.008(4) 0.009(4) 0.004(4)
C1 0.019(3) 0.020(4) 0.029(4) -0.002(3) 0.000(3) -0.001(3)
C2 0.012(3) 0.034(4) 0.034(4) 0.001(3) -0.005(3) -0.004(3)
C3 0.029(4) 0.042(5) 0.025(4) 0.006(3) -0.005(3) 0.004(3)
C4 0.014(4) 0.040(5) 0.053(5) 0.001(4) -0.006(3) 0.004(3)
C5 0.015(3) 0.039(5) 0.035(4) -0.006(3) -0.004(3) 0.004(3)
C6 0.015(3) 0.031(4) 0.028(4) 0.000(3) 0.003(3) -0.004(3)
C7 0.025(4) 0.036(5) 0.029(4) 0.000(3) -0.006(3) 0.000(3)
C8 0.045(5) 0.041(5) 0.025(4) -0.003(4) 0.005(3) 0.001(4)
C9 0.034(5) 0.061(7) 0.033(5) -0.010(4) -0.009(3) -0.001(4)
C10 0.024(4) 0.028(4) 0.034(4) -0.003(3) -0.002(3) 0.002(3)
C11 0.043(5) 0.036(5) 0.026(4) 0.001(3) -0.007(3) -0.002(4)
C12 0.022(4) 0.045(5) 0.053(6) 0.014(4) 0.008(4) -0.001(4)
C29 0.027(4) 0.027(4) 0.035(4) 0.007(3) 0.004(3) 0.001(3)
C28 0.021(4) 0.022(4) 0.024(4) 0.001(3) -0.001(3) -0.001(3)
C27 0.024(4) 0.016(4) 0.030(4) -0.001(3) 0.001(3) -0.001(3)
C26 0.019(3) 0.027(4) 0.024(4) 0.004(3) 0.001(3) -0.002(3)
C25 0.019(4) 0.036(5) 0.044(5) 0.000(4) 0.001(3) -0.010(3)
C30 0.044(5) 0.044(5) 0.029(4) -0.006(4) 0.009(4) 0.007(4)
C31 0.042(5) 0.084(8) 0.027(5) 0.004(5) -0.002(4) 0.014(5)
C32 0.048(5) 0.041(5) 0.031(5) 0.006(4) 0.008(4) -0.010(4)
C33 0.020(4) 0.031(4) 0.024(4) 0.000(3) -0.002(3) -0.001(3)
C34 0.035(4) 0.036(5) 0.020(4) -0.002(3) -0.011(3) 0.002(3)
C35 0.024(4) 0.038(5) 0.027(4) 0.004(3) -0.006(3) -0.001(3)
C36 0.023(4) 0.030(4) 0.026(4) 0.003(3) 0.000(3) -0.003(3)
C37 0.031(4) 0.023(4) 0.033(4) 0.007(3) 0.009(3) -0.004(3)
C38 0.036(5) 0.026(4) 0.040(5) 0.004(3) 0.008(3) -0.010(3)
C39 0.022(3) 0.017(4) 0.022(3) 0.002(3) -0.009(3) -0.004(3)
C40 0.021(3) 0.022(4) 0.022(3) 0.000(3) -0.003(3) -0.003(3)
C41 0.023(4) 0.030(4) 0.029(4) 0.000(3) -0.006(3) 0.001(3)
C42 0.024(4) 0.044(5) 0.030(4) 0.010(3) 0.000(3) 0.008(3)
C43 0.022(4) 0.036(5) 0.028(4) 0.001(3) 0.006(3) 0.004(3)
C44 0.023(4) 0.024(4) 0.028(4) -0.001(3) 0.002(3) -0.002(3)
C45 0.015(3) 0.035(5) 0.028(4) 0.003(3) -0.002(3) -0.008(3)
C46 0.018(3) 0.031(4) 0.029(4) 0.008(3) 0.003(3) 0.000(3)
C47 0.020(4) 0.035(5) 0.041(5) 0.004(4) 0.005(3) -0.004(3)
C48 0.019(4) 0.066(7) 0.035(5) 0.003(4) 0.000(3) -0.012(4)
C49 0.021(4) 0.059(6) 0.032(4) 0.002(4) -0.007(3) -0.012(4)
C50 0.022(4) 0.049(5) 0.024(4) 0.006(3) 0.001(3) -0.001(3)
C51 0.024(4) 0.028(4) 0.028(4) 0.005(3) 0.006(3) 0.001(3)
C52 0.069(7) 0.053(7) 0.045(6) -0.001(5) 0.000(5) 0.015(5)
C53 0.082(8) 0.032(5) 0.030(5) 0.002(4) -0.011(4) -0.006(5)
C54 0.022(4) 0.058(6) 0.026(4) 0.015(4) -0.006(3) -0.015(4)
C55 0.018(4) 0.101(9) 0.039(5) 0.030(5) -0.010(3) -0.009(5)
C56 0.050(6) 0.073(8) 0.029(5) 0.000(5) 0.005(4) -0.021(5)
C57 0.017(3) 0.022(4) 0.025(4) -0.006(3) -0.001(3) 0.003(3)
C58 0.020(4) 0.033(4) 0.030(4) 0.002(3) -0.006(3) 0.006(3)
C59 0.022(4) 0.045(5) 0.035(4) -0.006(4) -0.008(3) 0.003(3)
C60 0.037(5) 0.036(5) 0.041(5) -0.001(4) -0.020(4) -0.003(4)
C61 0.031(5) 0.058(6) 0.026(4) 0.002(4) -0.015(3) -0.006(4)
C62 0.035(5) 0.045(5) 0.024(4) 0.008(3) -0.013(3) -0.008(4)
C63 0.021(4) 0.062(6) 0.028(4) -0.001(4) -0.002(3) -0.004(4)
C64 0.039(11) 0.022(8) 0.034(9) 0.011(6) 0.007(7) 0.005(6)
C65 0.071(7) 0.040(6) 0.060(7) -0.013(5) 0.036(6) -0.016(5)
C66 0.031(5) 0.093(9) 0.044(6) 0.035(6) -0.013(4) -0.020(5)
C67 0.054(12) 0.054(12) 0.028(10) 0.002(8) -0.006(8) -0.006(9)
C68 0.130(12) 0.057(8) 0.062(7) -0.029(6) 0.066(8) -0.042(7)
C69 0.021(4) 0.033(5) 0.042(5) 0.005(4) 0.001(3) 0.001(3)
C70 0.023(4) 0.033(5) 0.024(4) 0.005(3) 0.000(3) -0.003(3)
C71 0.018(4) 0.029(4) 0.037(4) 0.002(3) 0.003(3) -0.002(3)
C72 0.027(4) 0.029(4) 0.021(4) 0.002(3) -0.001(3) -0.003(3)
C73 0.034(5) 0.023(4) 0.054(5) -0.003(4) -0.009(4) 0.000(3)
C74 0.034(5) 0.053(6) 0.036(5) 0.015(4) 0.015(4) -0.003(4)
C75 0.068(7) 0.042(6) 0.043(6) -0.004(4) 0.020(5) -0.006(5)
C76 0.077(9) 0.150(14) 0.014(4) 0.007(6) 0.000(4) -0.051(8)
C77 0.030(4) 0.022(4) 0.025(4) -0.002(3) -0.005(3) -0.001(3)
C78 0.040(5) 0.038(5) 0.025(4) 0.009(3) -0.003(3) -0.003(4)
C79 0.028(4) 0.040(5) 0.030(4) 0.002(3) -0.010(3) -0.001(3)
C80 0.024(4) 0.029(4) 0.031(4) -0.003(3) 0.002(3) -0.001(3)
C81 0.046(5) 0.028(5) 0.030(4) 0.002(3) 0.007(3) 0.004(4)
C82 0.031(4) 0.033(5) 0.035(5) -0.006(3) 0.002(3) 0.001(3)
C83 0.022(4) 0.025(4) 0.025(4) -0.001(3) -0.006(3) -0.003(3)
C84 0.030(4) 0.033(5) 0.029(4) -0.002(3) 0.002(3) -0.003(3)
C85 0.030(4) 0.033(5) 0.037(5) -0.004(3) -0.004(3) 0.000(3)
C86 0.029(4) 0.039(5) 0.045(5) -0.004(4) 0.001(4) -0.017(4)
C87 0.034(4) 0.032(5) 0.033(4) 0.004(3) 0.010(3) -0.001(3)
C88 0.028(4) 0.020(4) 0.029(4) 0.003(3) 0.004(3) -0.008(3)
Cl1 0.0286(9) 0.0344(11) 0.0234(9) -0.0033(7) 0.0011(7) -0.0026(7)
Cl2 0.0289(10) 0.0375(11) 0.0224(9) 0.0080(7) 0.0010(7) -0.0017(8)
N2 0.016(3) 0.027(3) 0.021(3) 0.001(2) -0.007(2) -0.005(2)
N1 0.014(3) 0.025(3) 0.021(3) 0.005(2) 0.000(2) -0.002(2)
N4 0.021(3) 0.025(3) 0.016(3) -0.001(2) 0.001(2) -0.002(2)
N3 0.022(3) 0.020(3) 0.021(3) 0.002(2) 0.000(2) -0.004(2)
P1 0.0212(9) 0.0254(10) 0.0232(9) -0.0001(7) 0.0018(7) -0.0009(7)
P2 0.0176(9) 0.0234(10) 0.0219(9) 0.0013(7) -0.0003(6) -0.0026(7)
P3 0.0217(9) 0.0289(11) 0.0227(9) 0.0021(7) 0.0014(7) -0.0045(7)
P4 0.0237(10) 0.0261(11) 0.0218(9) 0.0005(7) -0.0003(7) -0.0034(7)
O1 0.016(2) 0.024(3) 0.023(2) 0.004(2) -0.0037(18) -0.0023(19)
O3 0.024(3) 0.028(3) 0.025(3) 0.000(2) 0.000(2) -0.002(2)
Si1 0.0266(11) 0.0406(14) 0.0226(10) 0.0018(9) 0.0043(8) -0.0003(9)
Si2 0.0347(13) 0.0469(15) 0.0239(11) 0.0005(10) 0.0054(9) -0.0093(10)
Ti1 0.0161(6) 0.0231(7) 0.0180(6) 0.0012(5) -0.0003(4) -0.0013(5)
Ti2 0.0187(6) 0.0242(7) 0.0186(6) 0.0017(5) -0.0007(5) -0.0041(5)

loop_
_atom_type_symbol
_atom_type_description
_atom_type_scat_dispersion_real
_atom_type_scat_dispersion_imag
_atom_type_scat_source
C C 0.0033 0.0016 'International Tables Vol C Tables 4.2.6.8 and 6.1.1.4'
H H 0 0 'International Tables Vol C Tables 4.2.6.8 and 6.1.1.4'
Cl Cl 0.1484 0.1585 'International Tables Vol C Tables 4.2.6.8 and 6.1.1.4'
N N 0.0061 0.0033 'International Tables Vol C Tables 4.2.6.8 and 6.1.1.4'
P P 0.1023 0.0942 'International Tables Vol C Tables 4.2.6.8 and 6.1.1.4'
O O 0.0106 0.006 'International Tables Vol C Tables 4.2.6.8 and 6.1.1.4'
Si Si 0.0817 0.0704 'International Tables Vol C Tables 4.2.6.8 and 6.1.1.4'
Ti Ti 0.2776 0.4457 'International Tables Vol C Tables 4.2.6.8 and 6.1.1.4'

loop_
_geom_angle_atom_site_label_1
_geom_angle_atom_site_label_2
_geom_angle_atom_site_label_3
_geom_angle
_geom_angle_site_symmetry_1
_geom_angle_site_symmetry_3
_geom_angle_publ_flag
C14 C13 C18 120.9(6) . . ?
C14 C13 N2 118.0(6) . . ?
C18 C13 N2 120.9(7) . . ?
C15 C14 C13 118.6(7) . . ?
C15 C14 C19 119.8(7) . . ?
C13 C14 C19 121.6(6) . . ?
C16 C15 C14 121.5(8) . . ?
C16 C15 H15 119.3 . . ?
C14 C15 H15 119.3 . . ?
C15 C16 C17 119.4(7) . . ?
C15 C16 H16 120.3 . . ?
C17 C16 H16 120.3 . . ?
C18 C17 C16 122.4(8) . . ?
C18 C17 H17 118.8 . . ?
C16 C17 H17 118.8 . . ?
C17 C18 C13 117.2(7) . . ?
C17 C18 C22 118.5(7) . . ?
C13 C18 C22 124.1(6) . . ?
C20 C19 C21 109.3(7) . . ?
C20 C19 C14 112.3(6) . . ?
C21 C19 C14 110.9(7) . . ?
C20 C19 H19 108.1 . . ?
C21 C19 H19 108.1 . . ?
C14 C19 H19 108.1 . . ?
C19 C20 H20A 109.5 . . ?
C19 C20 H20B 109.5 . . ?
H20A C20 H20B 109.5 . . ?
C19 C20 H20C 109.5 . . ?
H20A C20 H20C 109.5 . . ?
H20B C20 H20C 109.5 . . ?
C19 C21 H21A 109.5 . . ?
C19 C21 H21B 109.5 . . ?
H21A C21 H21B 109.5 . . ?
C19 C21 H21C 109.5 . . ?
H21A C21 H21C 109.5 . . ?
H21B C21 H21C 109.5 . . ?
C18 C22 C23 111.2(7) . . ?
C18 C22 C24 112.1(7) . . ?
C23 C22 C24 106.6(7) . . ?
C18 C22 H22 108.9 . . ?
C23 C22 H22 108.9 . . ?
C24 C22 H22 108.9 . . ?
C22 C23 H23A 109.5 . . ?
C22 C23 H23B 109.5 . . ?
H23A C23 H23B 109.5 . . ?
C22 C23 H23C 109.5 . . ?
H23A C23 H23C 109.5 . . ?
H23B C23 H23C 109.5 . . ?
C22 C24 H24A 109.5 . . ?
C22 C24 H24B 109.5 . . ?
H24A C24 H24B 109.5 . . ?
C22 C24 H24C 109.5 . . ?
H24A C24 H24C 109.5 . . ?
H24B C24 H24C 109.5 . . ?
C6 C1 C2 121.5(7) . . ?
C6 C1 N1 118.7(6) . . ?
C2 C1 N1 119.7(6) . . ?
C3 C2 C1 117.0(7) . . ?
C3 C2 C7 120.2(7) . . ?
C1 C2 C7 122.7(7) . . ?
C4 C3 C2 122.6(7) . . ?
C4 C3 H3 118.7 . . ?
C2 C3 H3 118.7 . . ?
C3 C4 C5 119.6(8) . . ?
C3 C4 H4 120.2 . . ?
C5 C4 H4 120.2 . . ?
C4 C5 C6 120.6(7) . . ?
C4 C5 H5 119.7 . . ?
C6 C5 H5 119.7 . . ?
C1 C6 C5 118.7(7) . . ?
C1 C6 C10 122.3(7) . . ?
C5 C6 C10 118.9(7) . . ?
C8 C7 C2 111.1(7) . . ?
C8 C7 C9 111.5(7) . . ?
C2 C7 C9 110.4(7) . . ?
C8 C7 H7 107.9 . . ?
C2 C7 H7 107.9 . . ?
C9 C7 H7 107.9 . . ?
C7 C8 H8A 109.5 . . ?
C7 C8 H8B 109.5 . . ?
H8A C8 H8B 109.5 . . ?
C7 C8 H8C 109.5 . . ?
H8A C8 H8C 109.5 . . ?
H8B C8 H8C 109.5 . . ?
C7 C9 H9A 109.5 . . ?
C7 C9 H9B 109.5 . . ?
H9A C9 H9B 109.5 . . ?
C7 C9 H9C 109.5 . . ?
H9A C9 H9C 109.5 . . ?
H9B C9 H9C 109.5 . . ?
C11 C10 C6 113.2(7) . . ?
C11 C10 C12 110.9(7) . . ?
C6 C10 C12 110.5(6) . . ?
C11 C10 H10 107.3 . . ?
C6 C10 H10 107.3 . . ?
C12 C10 H10 107.3 . . ?
C10 C11 H11A 109.5 . . ?
C10 C11 H11B 109.5 . . ?
H11A C11 H11B 109.5 . . ?
C10 C11 H11C 109.5 . . ?
H11A C11 H11C 109.5 . . ?
H11B C11 H11C 109.5 . . ?
C10 C12 H12A 109.5 . . ?
C10 C12 H12B 109.5 . . ?
H12A C12 H12B 109.5 . . ?
C10 C12 H12C 109.5 . . ?
H12A C12 H12C 109.5 . . ?
H12B C12 H12C 109.5 . . ?
C28 C29 H29A 109.5 . . ?
C28 C29 H29B 109.5 . . ?
H29A C29 H29B 109.5 . . ?
C28 C29 H29C 109.5 . . ?
H29A C29 H29C 109.5 . . ?
H29B C29 H29C 109.5 . . ?
N2 C28 C27 124.7(7) . . ?
N2 C28 C29 120.8(6) . . ?
C27 C28 C29 114.4(7) . . ?
C28 C27 C26 129.2(7) . . ?
C28 C27 H27 115.4 . . ?
C26 C27 H27 115.4 . . ?
N1 C26 C27 122.9(7) . . ?
N1 C26 C25 120.8(7) . . ?
C27 C26 C25 116.2(7) . . ?
C26 C25 H25A 109.5 . . ?
C26 C25 H25B 109.5 . . ?
H25A C25 H25B 109.5 . . ?
C26 C25 H25C 109.5 . . ?
H25A C25 H25C 109.5 . . ?
H25B C25 H25C 109.5 . . ?
Si1 C30 H30A 109.5 . . ?
Si1 C30 H30B 109.5 . . ?
H30A C30 H30B 109.5 . . ?
Si1 C30 H30C 109.5 . . ?
H30A C30 H30C 109.5 . . ?
H30B C30 H30C 109.5 . . ?
Si1 C31 H31A 109.5 . . ?
Si1 C31 H31B 109.5 . . ?
H31A C31 H31B 109.5 . . ?
Si1 C31 H31C 109.5 . . ?
H31A C31 H31C 109.5 . . ?
H31B C31 H31C 109.5 . . ?
Si1 C32 H32A 109.5 . . ?
Si1 C32 H32B 109.5 . . ?
H32A C32 H32B 109.5 . . ?
Si1 C32 H32C 109.5 . . ?
H32A C32 H32C 109.5 . . ?
H32B C32 H32C 109.5 . . ?
C34 C33 C35 110.0(6) . . ?
C34 C33 P2 116.2(5) . . ?
C35 C33 P2 111.9(5) . . ?
C34 C33 H33 106 . . ?
C35 C33 H33 106 . . ?
P2 C33 H33 106 . . ?
C33 C34 H34A 109.5 . . ?
C33 C34 H34B 109.5 . . ?
H34A C34 H34B 109.5 . . ?
C33 C34 H34C 109.5 . . ?
H34A C34 H34C 109.5 . . ?
H34B C34 H34C 109.5 . . ?
C33 C35 H35A 109.5 . . ?
C33 C35 H35B 109.5 . . ?
H35A C35 H35B 109.5 . . ?
C33 C35 H35C 109.5 . . ?
H35A C35 H35C 109.5 . . ?
H35B C35 H35C 109.5 . . ?
C38 C36 C37 109.7(7) . . ?
C38 C36 P2 110.9(5) . . ?
C37 C36 P2 117.0(5) . . ?
C38 C36 H36 106.2 . . ?
C37 C36 H36 106.2 . . ?
P2 C36 H36 106.2 . . ?
C36 C37 H37A 109.5 . . ?
C36 C37 H37B 109.5 . . ?
H37A C37 H37B 109.5 . . ?
C36 C37 H37C 109.5 . . ?
H37A C37 H37C 109.5 . . ?
H37B C37 H37C 109.5 . . ?
C36 C38 H38A 109.5 . . ?
C36 C38 H38B 109.5 . . ?
H38A C38 H38B 109.5 . . ?
C36 C38 H38C 109.5 . . ?
H38A C38 H38C 109.5 . . ?
H38B C38 H38C 109.5 . . ?
O1 C39 C40 111.9(5) . . ?
O1 C39 C44 108.8(6) . . ?
C40 C39 C44 110.4(6) . . ?
O1 C39 P2 103.4(4) . . ?
C40 C39 P2 109.1(5) . . ?
C44 C39 P2 112.9(5) . . ?
C39 C40 C41 113.3(6) . . ?
C39 C40 H40A 108.9 . . ?
C41 C40 H40A 108.9 . . ?
C39 C40 H40B 108.9 . . ?
C41 C40 H40B 108.9 . . ?
H40A C40 H40B 107.7 . . ?
C40 C41 C42 110.3(6) . . ?
C40 C41 H41A 109.6 . . ?
C42 C41 H41A 109.6 . . ?
C40 C41 H41B 109.6 . . ?
C42 C41 H41B 109.6 . . ?
H41A C41 H41B 108.1 . . ?
C43 C42 C41 108.4(7) . . ?
C43 C42 H42A 110 . . ?
C41 C42 H42A 110 . . ?
C43 C42 H42B 110 . . ?
C41 C42 H42B 110 . . ?
H42A C42 H42B 108.4 . . ?
C44 C43 C42 111.1(6) . . ?
C44 C43 H43A 109.4 . . ?
C42 C43 H43A 109.4 . . ?
C44 C43 H43B 109.4 . . ?
C42 C43 H43B 109.4 . . ?
H43A C43 H43B 108 . . ?
C43 C44 C39 113.3(6) . . ?
C43 C44 H44A 108.9 . . ?
C39 C44 H44A 108.9 . . ?
C43 C44 H44B 108.9 . . ?
C39 C44 H44B 108.9 . . ?
H44A C44 H44B 107.7 . . ?
C50 C45 C46 120.8(7) . . ?
C50 C45 N3 121.5(6) . . ?
C46 C45 N3 117.7(6) . . ?
C47 C46 C45 117.5(7) . . ?
C47 C46 C51 121.6(7) . . ?
C45 C46 C51 121.0(6) . . ?
C46 C47 C48 123.0(7) . . ?
C46 C47 H47 118.5 . . ?
C48 C47 H47 118.5 . . ?
C49 C48 C47 118.0(8) . . ?
C49 C48 H48 121 . . ?
C47 C48 H48 121 . . ?
C48 C49 C50 121.8(8) . . ?
C48 C49 H49 119.1 . . ?
C50 C49 H49 119.1 . . ?
C49 C50 C45 119.0(7) . . ?
C49 C50 C54 117.8(7) . . ?
C45 C50 C54 123.1(7) . . ?
C53 C51 C46 114.3(7) . . ?
C53 C51 C52 109.1(7) . . ?
C46 C51 C52 111.0(7) . . ?
C53 C51 H51 107.4 . . ?
C46 C51 H51 107.4 . . ?
C52 C51 H51 107.4 . . ?
C51 C52 H52A 109.5 . . ?
C51 C52 H52B 109.5 . . ?
H52A C52 H52B 109.5 . . ?
C51 C52 H52C 109.5 . . ?
H52A C52 H52C 109.5 . . ?
H52B C52 H52C 109.5 . . ?
C51 C53 H53A 109.5 . . ?
C51 C53 H53B 109.5 . . ?
H53A C53 H53B 109.5 . . ?
C51 C53 H53C 109.5 . . ?
H53A C53 H53C 109.5 . . ?
H53B C53 H53C 109.5 . . ?
C50 C54 C56 112.3(8) . . ?
C50 C54 C55 111.4(7) . . ?
C56 C54 C55 111.0(8) . . ?
C50 C54 H54 107.3 . . ?
C56 C54 H54 107.3 . . ?
C55 C54 H54 107.3 . . ?
C54 C55 H55A 109.5 . . ?
C54 C55 H55B 109.5 . . ?
H55A C55 H55B 109.5 . . ?
C54 C55 H55C 109.5 . . ?
H55A C55 H55C 109.5 . . ?
H55B C55 H55C 109.5 . . ?
C54 C56 H56A 109.5 . . ?
C54 C56 H56B 109.5 . . ?
H56A C56 H56B 109.5 . . ?
C54 C56 H56C 109.5 . . ?
H56A C56 H56C 109.5 . . ?
H56B C56 H56C 109.5 . . ?
C58 C57 C62 120.1(7) . . ?
C58 C57 N4 122.4(7) . . ?
C62 C57 N4 117.4(6) . . ?
C57 C58 C59 118.9(7) . . ?
C57 C58 C63 123.3(7) . . ?
C59 C58 C63 117.7(7) . . ?
C60 C59 C58 121.2(8) . . ?
C60 C59 H59 119.4 . . ?
C58 C59 H59 119.4 . . ?
C59 C60 C61 119.8(8) . . ?
C59 C60 H60 120.1 . . ?
C61 C60 H60 120.1 . . ?
C62 C61 C60 120.4(8) . . ?
C62 C61 H61 119.8 . . ?
C60 C61 H61 119.8 . . ?
C61 C62 C57 119.5(8) . . ?
C61 C62 C66 117.9(8) . . ?
C57 C62 C66 122.5(7) . . ?
C65 C63 C64A 114.6(16) . . ?
C65 C63 C58 115.4(8) . . ?
C64A C63 C58 117.7(15) . . ?
C65 C63 C64 101.1(9) . . ?
C58 C63 C64 108.5(8) . . ?
C65 C63 H63 110.5 . . ?
C58 C63 H63 110.5 . . ?
C64 C63 H63 110.5 . . ?
C63 C64 H64A 109.5 . . ?
C63 C64 H64B 109.5 . . ?
H64A C64 H64B 109.5 . . ?
C63 C64 H64C 109.5 . . ?
H64A C64 H64C 109.5 . . ?
H64B C64 H64C 109.5 . . ?
C63 C64A H64D 109.5 . . ?
C63 C64A H64E 109.5 . . ?
H64D C64A H64E 109.5 . . ?
C63 C64A H64F 109.5 . . ?
H64D C64A H64F 109.5 . . ?
H64E C64A H64F 109.5 . . ?
C63 C65 H65A 109.5 . . ?
C63 C65 H65B 109.5 . . ?
H65A C65 H65B 109.5 . . ?
C63 C65 H65C 109.5 . . ?
H65A C65 H65C 109.5 . . ?
H65B C65 H65C 109.5 . . ?
C67 C66 C68 114.6(11) . . ?
C67 C66 C62 117.0(12) . . ?
C68 C66 C62 113.6(10) . . ?
C68 C66 C67A 100.5(12) . . ?
C62 C66 C67A 106.5(11) . . ?
C67 C66 H66 103 . . ?
C68 C66 H66 103 . . ?
C62 C66 H66 103 . . ?
C66 C67 H67A 109.5 . . ?
C66 C67 H67B 109.5 . . ?
H67A C67 H67B 109.5 . . ?
C66 C67 H67C 109.5 . . ?
H67A C67 H67C 109.5 . . ?
H67B C67 H67C 109.5 . . ?
C66 C67A H67D 109.5 . . ?
C66 C67A H67E 109.5 . . ?
H67D C67A H67E 109.5 . . ?
C66 C67A H67F 109.5 . . ?
H67D C67A H67F 109.5 . . ?
H67E C67A H67F 109.5 . . ?
C66 C68 H68A 109.5 . . ?
C66 C68 H68B 109.5 . . ?
H68A C68 H68B 109.5 . . ?
C66 C68 H68C 109.5 . . ?
H68A C68 H68C 109.5 . . ?
H68B C68 H68C 109.5 . . ?
C70 C69 H69A 109.5 . . ?
C70 C69 H69B 109.5 . . ?
H69A C69 H69B 109.5 . . ?
C70 C69 H69C 109.5 . . ?
H69A C69 H69C 109.5 . . ?
H69B C69 H69C 109.5 . . ?
N3 C70 C71 123.4(7) . . ?
N3 C70 C69 121.0(7) . . ?
C71 C70 C69 115.5(7) . . ?
C72 C71 C70 129.1(8) . . ?
C72 C71 H71 115.5 . . ?
C70 C71 H71 115.5 . . ?
N4 C72 C71 123.2(7) . . ?
N4 C72 C73 122.7(7) . . ?
C71 C72 C73 114.0(7) . . ?
C72 C73 H73A 109.5 . . ?
C72 C73 H73B 109.5 . . ?
H73A C73 H73B 109.5 . . ?
C72 C73 H73C 109.5 . . ?
H73A C73 H73C 109.5 . . ?
H73B C73 H73C 109.5 . . ?
Si2 C74 H74A 109.5 . . ?
Si2 C74 H74B 109.5 . . ?
H74A C74 H74B 109.5 . . ?
Si2 C74 H74C 109.5 . . ?
H74A C74 H74C 109.5 . . ?
H74B C74 H74C 109.5 . . ?
Si2 C75 H75A 109.5 . . ?
Si2 C75 H75B 109.5 . . ?
H75A C75 H75B 109.5 . . ?
Si2 C75 H75C 109.5 . . ?
H75A C75 H75C 109.5 . . ?
H75B C75 H75C 109.5 . . ?
Si2 C76 H76A 109.5 . . ?
Si2 C76 H76B 109.5 . . ?
H76A C76 H76B 109.5 . . ?
Si2 C76 H76C 109.5 . . ?
H76A C76 H76C 109.5 . . ?
H76B C76 H76C 109.5 . . ?
C79 C77 C78 108.8(6) . . ?
C79 C77 P4 112.1(5) . . ?
C78 C77 P4 115.9(5) . . ?
C79 C77 H77 106.5 . . ?
C78 C77 H77 106.5 . . ?
P4 C77 H77 106.5 . . ?
C77 C78 H78A 109.5 . . ?
C77 C78 H78B 109.5 . . ?
H78A C78 H78B 109.5 . . ?
C77 C78 H78C 109.5 . . ?
H78A C78 H78C 109.5 . . ?
H78B C78 H78C 109.5 . . ?
C77 C79 H79A 109.5 . . ?
C77 C79 H79B 109.5 . . ?
H79A C79 H79B 109.5 . . ?
C77 C79 H79C 109.5 . . ?
H79A C79 H79C 109.5 . . ?
H79B C79 H79C 109.5 . . ?
C81 C80 C82 109.5(7) . . ?
C81 C80 P4 116.1(5) . . ?
C82 C80 P4 110.5(5) . . ?
C81 C80 H80 106.7 . . ?
C82 C80 H80 106.7 . . ?
P4 C80 H80 106.7 . . ?
C80 C81 H81A 109.5 . . ?
C80 C81 H81B 109.5 . . ?
H81A C81 H81B 109.5 . . ?
C80 C81 H81C 109.5 . . ?
H81A C81 H81C 109.5 . . ?
H81B C81 H81C 109.5 . . ?
C80 C82 H82A 109.5 . . ?
C80 C82 H82B 109.5 . . ?
H82A C82 H82B 109.5 . . ?
C80 C82 H82C 109.5 . . ?
H82A C82 H82C 109.5 . . ?
H82B C82 H82C 109.5 . . ?
O3 C83 C84 110.7(6) . . ?
O3 C83 C88 108.9(6) . . ?
C84 C83 C88 110.7(6) . . ?
O3 C83 P4 103.2(5) . . ?
C84 C83 P4 109.1(5) . . ?
C88 C83 P4 113.9(5) . . ?
C85 C84 C83 113.3(6) . . ?
C85 C84 H84A 108.9 . . ?
C83 C84 H84A 108.9 . . ?
C85 C84 H84B 108.9 . . ?
C83 C84 H84B 108.9 . . ?
H84A C84 H84B 107.7 . . ?
C86 C85 C84 110.5(7) . . ?
C86 C85 H85A 109.6 . . ?
C84 C85 H85A 109.6 . . ?
C86 C85 H85B 109.6 . . ?
C84 C85 H85B 109.6 . . ?
H85A C85 H85B 108.1 . . ?
C87 C86 C85 109.6(7) . . ?
C87 C86 H86A 109.8 . . ?
C85 C86 H86A 109.8 . . ?
C87 C86 H86B 109.8 . . ?
C85 C86 H86B 109.8 . . ?
H86A C86 H86B 108.2 . . ?
C86 C87 C88 112.5(7) . . ?
C86 C87 H87A 109.1 . . ?
C88 C87 H87A 109.1 . . ?
C86 C87 H87B 109.1 . . ?
C88 C87 H87B 109.1 . . ?
H87A C87 H87B 107.8 . . ?
C87 C88 C83 112.6(6) . . ?
C87 C88 H88A 109.1 . . ?
C83 C88 H88A 109.1 . . ?
C87 C88 H88B 109.1 . . ?
C83 C88 H88B 109.1 . . ?
H88A C88 H88B 107.8 . . ?
C28 N2 C13 115.4(6) . . ?
C28 N2 Ti1 121.4(5) . . ?
C13 N2 Ti1 122.9(4) . . ?
C26 N1 C1 116.8(6) . . ?
C26 N1 Ti1 120.5(5) . . ?
C1 N1 Ti1 122.4(4) . . ?
C72 N4 C57 114.2(6) . . ?
C72 N4 Ti2 122.6(5) . . ?
C57 N4 Ti2 122.7(5) . . ?
C70 N3 C45 116.8(6) . . ?
C70 N3 Ti2 120.1(5) . . ?
C45 N3 Ti2 122.7(5) . . ?
P2 P1 Si1 110.84(12) . . ?
P2 P1 Ti1 92.48(8) . . ?
Si1 P1 Ti1 118.67(10) . . ?
C33 P2 C36 110.9(4) . . ?
C33 P2 C39 107.4(3) . . ?
C36 P2 C39 111.5(3) . . ?
C33 P2 P1 105.5(3) . . ?
C36 P2 P1 115.9(3) . . ?
C39 P2 P1 105.1(2) . . ?
P4 P3 Si2 109.22(12) . . ?
P4 P3 Ti2 92.61(9) . . ?
Si2 P3 Ti2 119.20(11) . . ?
C77 P4 C80 111.6(4) . . ?
C77 P4 C83 106.3(3) . . ?
C80 P4 C83 111.6(3) . . ?
C77 P4 P3 105.2(3) . . ?
C80 P4 P3 115.6(3) . . ?
C83 P4 P3 105.9(2) . . ?
C39 O1 Ti1 140.3(4) . . ?
C83 O3 Ti2 141.1(4) . . ?
C32 Si1 C31 107.5(5) . . ?
C32 Si1 C30 106.4(4) . . ?
C31 Si1 C30 107.3(5) . . ?
C32 Si1 P1 113.9(3) . . ?
C31 Si1 P1 118.7(3) . . ?
C30 Si1 P1 101.9(3) . . ?
C76 Si2 C74 107.8(5) . . ?
C76 Si2 C75 106.5(6) . . ?
C74 Si2 C75 106.5(4) . . ?
C76 Si2 P3 119.4(4) . . ?
C74 Si2 P3 102.5(3) . . ?
C75 Si2 P3 113.4(3) . . ?
O1 Ti1 N2 123.2(2) . . ?
O1 Ti1 N1 90.7(2) . . ?
N2 Ti1 N1 87.0(2) . . ?
O1 Ti1 Cl1 139.32(16) . . ?
N2 Ti1 Cl1 97.41(18) . . ?
N1 Ti1 Cl1 93.34(17) . . ?
O1 Ti1 P1 82.25(15) . . ?
N2 Ti1 P1 104.10(17) . . ?
N1 Ti1 P1 168.82(17) . . ?
Cl1 Ti1 P1 86.51(7) . . ?
O3 Ti2 N4 123.5(2) . . ?
O3 Ti2 N3 90.4(2) . . ?
N4 Ti2 N3 87.0(2) . . ?
O3 Ti2 Cl2 137.51(17) . . ?
N4 Ti2 Cl2 98.97(17) . . ?
N3 Ti2 Cl2 92.85(16) . . ?
O3 Ti2 P3 82.31(17) . . ?
N4 Ti2 P3 102.45(18) . . ?
N3 Ti2 P3 170.21(17) . . ?
Cl2 Ti2 P3 88.15(7) . . ?

loop_
_geom_bond_atom_site_label_1
_geom_bond_atom_site_label_2
_geom_bond_distance
_geom_bond_site_symmetry_2
_geom_bond_publ_flag
C13 C14 1.406(10) . ?
C13 C18 1.426(10) . ?
C13 N2 1.454(8) . ?
C14 C15 1.397(10) . ?
C14 C19 1.547(10) . ?
C15 C16 1.366(12) . ?
C15 H15 0.95 . ?
C16 C17 1.394(12) . ?
C16 H16 0.95 . ?
C17 C18 1.384(10) . ?
C17 H17 0.95 . ?
C18 C22 1.513(11) . ?
C19 C20 1.526(11) . ?
C19 C21 1.530(10) . ?
C19 H19 1 . ?
C20 H20A 0.98 . ?
C20 H20B 0.98 . ?
C20 H20C 0.98 . ?
C21 H21A 0.98 . ?
C21 H21B 0.98 . ?
C21 H21C 0.98 . ?
C22 C23 1.525(12) . ?
C22 C24 1.534(13) . ?
C22 H22 1 . ?
C23 H23A 0.98 . ?
C23 H23B 0.98 . ?
C23 H23C 0.98 . ?
C24 H24A 0.98 . ?
C24 H24B 0.98 . ?
C24 H24C 0.98 . ?
C1 C6 1.392(10) . ?
C1 C2 1.411(10) . ?
C1 N1 1.439(9) . ?
C2 C3 1.393(11) . ?
C2 C7 1.530(11) . ?
C3 C4 1.374(12) . ?
C3 H3 0.95 . ?
C4 C5 1.380(11) . ?
C4 H4 0.95 . ?
C5 C6 1.406(10) . ?
C5 H5 0.95 . ?
C6 C10 1.530(11) . ?
C7 C8 1.523(11) . ?
C7 C9 1.540(11) . ?
C7 H7 1 . ?
C8 H8A 0.98 . ?
C8 H8B 0.98 . ?
C8 H8C 0.98 . ?
C9 H9A 0.98 . ?
C9 H9B 0.98 . ?
C9 H9C 0.98 . ?
C10 C11 1.515(11) . ?
C10 C12 1.535(11) . ?
C10 H10 1 . ?
C11 H11A 0.98 . ?
C11 H11B 0.98 . ?
C11 H11C 0.98 . ?
C12 H12A 0.98 . ?
C12 H12B 0.98 . ?
C12 H12C 0.98 . ?
C29 C28 1.522(10) . ?
C29 H29A 0.98 . ?
C29 H29B 0.98 . ?
C29 H29C 0.98 . ?
C28 N2 1.356(9) . ?
C28 C27 1.379(10) . ?
C27 C26 1.398(10) . ?
C27 H27 0.95 . ?
C26 N1 1.328(9) . ?
C26 C25 1.504(10) . ?
C25 H25A 0.98 . ?
C25 H25B 0.98 . ?
C25 H25C 0.98 . ?
C30 Si1 1.890(9) . ?
C30 H30A 0.98 . ?
C30 H30B 0.98 . ?
C30 H30C 0.98 . ?
C31 Si1 1.877(9) . ?
C31 H31A 0.98 . ?
C31 H31B 0.98 . ?
C31 H31C 0.98 . ?
C32 Si1 1.871(9) . ?
C32 H32A 0.98 . ?
C32 H32B 0.98 . ?
C32 H32C 0.98 . ?
C33 C34 1.513(11) . ?
C33 C35 1.543(10) . ?
C33 P2 1.849(7) . ?
C33 H33 1 . ?
C34 H34A 0.98 . ?
C34 H34B 0.98 . ?
C34 H34C 0.98 . ?
C35 H35A 0.98 . ?
C35 H35B 0.98 . ?
C35 H35C 0.98 . ?
C36 C38 1.515(11) . ?
C36 C37 1.536(11) . ?
C36 P2 1.857(8) . ?
C36 H36 1 . ?
C37 H37A 0.98 . ?
C37 H37B 0.98 . ?
C37 H37C 0.98 . ?
C38 H38A 0.98 . ?
C38 H38B 0.98 . ?
C38 H38C 0.98 . ?
C39 O1 1.414(8) . ?
C39 C40 1.521(9) . ?
C39 C44 1.546(10) . ?
C39 P2 1.885(7) . ?
C40 C41 1.528(10) . ?
C40 H40A 0.99 . ?
C40 H40B 0.99 . ?
C41 C42 1.545(11) . ?
C41 H41A 0.99 . ?
C41 H41B 0.99 . ?
C42 C43 1.538(10) . ?
C42 H42A 0.99 . ?
C42 H42B 0.99 . ?
C43 C44 1.531(10) . ?
C43 H43A 0.99 . ?
C43 H43B 0.99 . ?
C44 H44A 0.99 . ?
C44 H44B 0.99 . ?
C45 C50 1.406(10) . ?
C45 C46 1.421(10) . ?
C45 N3 1.429(9) . ?
C46 C47 1.385(10) . ?
C46 C51 1.517(11) . ?
C47 C48 1.404(12) . ?
C47 H47 0.95 . ?
C48 C49 1.388(11) . ?
C48 H48 0.95 . ?
C49 C50 1.392(11) . ?
C49 H49 0.95 . ?
C50 C54 1.520(10) . ?
C51 C53 1.512(11) . ?
C51 C52 1.519(13) . ?
C51 H51 1 . ?
C52 H52A 0.98 . ?
C52 H52B 0.98 . ?
C52 H52C 0.98 . ?
C53 H53A 0.98 . ?
C53 H53B 0.98 . ?
C53 H53C 0.98 . ?
C54 C56 1.520(14) . ?
C54 C55 1.551(12) . ?
C54 H54 1 . ?
C55 H55A 0.98 . ?
C55 H55B 0.98 . ?
C55 H55C 0.98 . ?
C56 H56A 0.98 . ?
C56 H56B 0.98 . ?
C56 H56C 0.98 . ?
C57 C58 1.379(10) . ?
C57 C62 1.418(10) . ?
C57 N4 1.447(9) . ?
C58 C59 1.413(10) . ?
C58 C63 1.517(11) . ?
C59 C60 1.368(12) . ?
C59 H59 0.95 . ?
C60 C61 1.392(13) . ?
C60 H60 0.95 . ?
C61 C62 1.383(10) . ?
C61 H61 0.95 . ?
C62 C66 1.534(12) . ?
C63 C65 1.488(12) . ?
C63 C64A 1.491(18) . ?
C63 C64 1.625(19) . ?
C63 H63 1 . ?
C64 H64A 0.98 . ?
C64 H64B 0.98 . ?
C64 H64C 0.98 . ?
C64A H64D 0.98 . ?
C64A H64E 0.98 . ?
C64A H64F 0.98 . ?
C65 H65A 0.98 . ?
C65 H65B 0.98 . ?
C65 H65C 0.98 . ?
C66 C67 1.34(2) . ?
C66 C68 1.504(16) . ?
C66 C67A 1.667(17) . ?
C66 H66 1 . ?
C67 H67A 0.98 . ?
C67 H67B 0.98 . ?
C67 H67C 0.98 . ?
C67A H67D 0.98 . ?
C67A H67E 0.98 . ?
C67A H67F 0.98 . ?
C68 H68A 0.98 . ?
C68 H68B 0.98 . ?
C68 H68C 0.98 . ?
C69 C70 1.516(11) . ?
C69 H69A 0.98 . ?
C69 H69B 0.98 . ?
C69 H69C 0.98 . ?
C70 N3 1.330(10) . ?
C70 C71 1.414(11) . ?
C71 C72 1.397(10) . ?
C71 H71 0.95 . ?
C72 N4 1.353(10) . ?
C72 C73 1.512(11) . ?
C73 H73A 0.98 . ?
C73 H73B 0.98 . ?
C73 H73C 0.98 . ?
C74 Si2 1.878(9) . ?
C74 H74A 0.98 . ?
C74 H74B 0.98 . ?
C74 H74C 0.98 . ?
C75 Si2 1.883(11) . ?
C75 H75A 0.98 . ?
C75 H75B 0.98 . ?
C75 H75C 0.98 . ?
C76 Si2 1.869(11) . ?
C76 H76A 0.98 . ?
C76 H76B 0.98 . ?
C76 H76C 0.98 . ?
C77 C79 1.532(11) . ?
C77 C78 1.533(11) . ?
C77 P4 1.849(7) . ?
C77 H77 1 . ?
C78 H78A 0.98 . ?
C78 H78B 0.98 . ?
C78 H78C 0.98 . ?
C79 H79A 0.98 . ?
C79 H79B 0.98 . ?
C79 H79C 0.98 . ?
C80 C81 1.530(11) . ?
C80 C82 1.548(11) . ?
C80 P4 1.849(8) . ?
C80 H80 1 . ?
C81 H81A 0.98 . ?
C81 H81B 0.98 . ?
C81 H81C 0.98 . ?
C82 H82A 0.98 . ?
C82 H82B 0.98 . ?
C82 H82C 0.98 . ?
C83 O3 1.420(9) . ?
C83 C84 1.544(10) . ?
C83 C88 1.548(10) . ?
C83 P4 1.885(8) . ?
C84 C85 1.530(11) . ?
C84 H84A 0.99 . ?
C84 H84B 0.99 . ?
C85 C86 1.527(12) . ?
C85 H85A 0.99 . ?
C85 H85B 0.99 . ?
C86 C87 1.493(12) . ?
C86 H86A 0.99 . ?
C86 H86B 0.99 . ?
C87 C88 1.537(11) . ?
C87 H87A 0.99 . ?
C87 H87B 0.99 . ?
C88 H88A 0.99 . ?
C88 H88B 0.99 . ?
Cl1 Ti1 2.346(2) . ?
Cl2 Ti2 2.341(2) . ?
N2 Ti1 2.089(6) . ?
N1 Ti1 2.170(6) . ?
N4 Ti2 2.093(6) . ?
N3 Ti2 2.164(6) . ?
P1 P2 2.123(3) . ?
P1 Si1 2.259(3) . ?
P1 Ti1 2.712(2) . ?
P3 P4 2.126(3) . ?
P3 Si2 2.256(3) . ?
P3 Ti2 2.710(2) . ?
O1 Ti1 1.877(5) . ?
O3 Ti2 1.875(5) . ?

loop_
_geom_torsion_atom_site_label_1
_geom_torsion_atom_site_label_2
_geom_torsion_atom_site_label_3
_geom_torsion_atom_site_label_4
_geom_torsion
_geom_torsion_site_symmetry_1
_geom_torsion_site_symmetry_2
_geom_torsion_site_symmetry_3
_geom_torsion_site_symmetry_4
_geom_torsion_publ_flag
C18 C13 C14 C15 0.6(10) . . . . ?
N2 C13 C14 C15 -174.1(7) . . . . ?
C18 C13 C14 C19 179.3(6) . . . . ?
N2 C13 C14 C19 4.6(10) . . . . ?
C13 C14 C15 C16 0.2(12) . . . . ?
C19 C14 C15 C16 -178.6(7) . . . . ?
C14 C15 C16 C17 -1.6(13) . . . . ?
C15 C16 C17 C18 2.5(13) . . . . ?
C16 C17 C18 C13 -1.7(12) . . . . ?
C16 C17 C18 C22 175.3(8) . . . . ?
C14 C13 C18 C17 0.2(10) . . . . ?
N2 C13 C18 C17 174.7(7) . . . . ?
C14 C13 C18 C22 -176.6(7) . . . . ?
N2 C13 C18 C22 -2.1(11) . . . . ?
C15 C14 C19 C20 -28.7(10) . . . . ?
C13 C14 C19 C20 152.6(7) . . . . ?
C15 C14 C19 C21 93.9(9) . . . . ?
C13 C14 C19 C21 -84.8(8) . . . . ?
C17 C18 C22 C23 63.0(10) . . . . ?
C13 C18 C22 C23 -120.2(8) . . . . ?
C17 C18 C22 C24 -56.2(10) . . . . ?
C13 C18 C22 C24 120.6(8) . . . . ?
C6 C1 C2 C3 -1.4(11) . . . . ?
N1 C1 C2 C3 179.5(7) . . . . ?
C6 C1 C2 C7 174.6(7) . . . . ?
N1 C1 C2 C7 -4.4(11) . . . . ?
C1 C2 C3 C4 0.1(12) . . . . ?
C7 C2 C3 C4 -176.1(8) . . . . ?
C2 C3 C4 C5 1.4(13) . . . . ?
C3 C4 C5 C6 -1.6(13) . . . . ?
C2 C1 C6 C5 1.3(11) . . . . ?
N1 C1 C6 C5 -179.6(7) . . . . ?
C2 C1 C6 C10 -175.6(7) . . . . ?
N1 C1 C6 C10 3.5(10) . . . . ?
C4 C5 C6 C1 0.2(12) . . . . ?
C4 C5 C6 C10 177.2(7) . . . . ?
C3 C2 C7 C8 -73.1(9) . . . . ?
C1 C2 C7 C8 110.9(8) . . . . ?
C3 C2 C7 C9 51.1(10) . . . . ?
C1 C2 C7 C9 -124.9(8) . . . . ?
C1 C6 C10 C11 -119.3(8) . . . . ?
C5 C6 C10 C11 63.8(9) . . . . ?
C1 C6 C10 C12 115.7(8) . . . . ?
C5 C6 C10 C12 -61.2(10) . . . . ?
N2 C28 C27 C26 16.4(13) . . . . ?
C29 C28 C27 C26 -163.3(7) . . . . ?
C28 C27 C26 N1 -10.9(13) . . . . ?
C28 C27 C26 C25 165.7(7) . . . . ?
O1 C39 C40 C41 -69.8(8) . . . . ?
C44 C39 C40 C41 51.6(8) . . . . ?
P2 C39 C40 C41 176.3(5) . . . . ?
C39 C40 C41 C42 -57.9(8) . . . . ?
C40 C41 C42 C43 59.8(8) . . . . ?
C41 C42 C43 C44 -58.5(9) . . . . ?
C42 C43 C44 C39 54.8(9) . . . . ?
O1 C39 C44 C43 73.4(7) . . . . ?
C40 C39 C44 C43 -49.9(8) . . . . ?
P2 C39 C44 C43 -172.4(5) . . . . ?
C50 C45 C46 C47 0.1(12) . . . . ?
N3 C45 C46 C47 -179.9(7) . . . . ?
C50 C45 C46 C51 179.8(8) . . . . ?
N3 C45 C46 C51 -0.3(11) . . . . ?
C45 C46 C47 C48 0.2(13) . . . . ?
C51 C46 C47 C48 -179.4(8) . . . . ?
C46 C47 C48 C49 -0.3(14) . . . . ?
C47 C48 C49 C50 -0.1(15) . . . . ?
C48 C49 C50 C45 0.5(15) . . . . ?
C48 C49 C50 C54 -175.9(9) . . . . ?
C46 C45 C50 C49 -0.5(13) . . . . ?
N3 C45 C50 C49 179.6(8) . . . . ?
C46 C45 C50 C54 175.7(8) . . . . ?
N3 C45 C50 C54 -4.3(13) . . . . ?
C47 C46 C51 C53 34.8(11) . . . . ?
C45 C46 C51 C53 -144.8(8) . . . . ?
C47 C46 C51 C52 -89.1(10) . . . . ?
C45 C46 C51 C52 91.3(9) . . . . ?
C49 C50 C54 C56 -72.8(10) . . . . ?
C45 C50 C54 C56 111.0(10) . . . . ?
C49 C50 C54 C55 52.4(12) . . . . ?
C45 C50 C54 C55 -123.8(9) . . . . ?
C62 C57 C58 C59 1.5(12) . . . . ?
N4 C57 C58 C59 177.9(7) . . . . ?
C62 C57 C58 C63 -176.3(8) . . . . ?
N4 C57 C58 C63 0.1(12) . . . . ?
C57 C58 C59 C60 -2.0(13) . . . . ?
C63 C58 C59 C60 175.9(8) . . . . ?
C58 C59 C60 C61 -0.4(14) . . . . ?
C59 C60 C61 C62 3.3(15) . . . . ?
C60 C61 C62 C57 -3.8(14) . . . . ?
C60 C61 C62 C66 179.9(10) . . . . ?
C58 C57 C62 C61 1.3(13) . . . . ?
N4 C57 C62 C61 -175.2(8) . . . . ?
C58 C57 C62 C66 177.5(9) . . . . ?
N4 C57 C62 C66 0.9(13) . . . . ?
C57 C58 C63 C65 -133.6(9) . . . . ?
C59 C58 C63 C65 48.6(11) . . . . ?
C57 C58 C63 C64A 86(2) . . . . ?
C59 C58 C63 C64A -92(2) . . . . ?
C57 C58 C63 C64 113.8(11) . . . . ?
C59 C58 C63 C64 -64.0(12) . . . . ?
C61 C62 C66 C67 92.6(14) . . . . ?
C57 C62 C66 C67 -83.6(14) . . . . ?
C61 C62 C66 C68 -44.5(14) . . . . ?
C57 C62 C66 C68 139.3(9) . . . . ?
C61 C62 C66 C67A 65.3(15) . . . . ?
C57 C62 C66 C67A -110.9(13) . . . . ?
N3 C70 C71 C72 -10.1(13) . . . . ?
C69 C70 C71 C72 167.1(8) . . . . ?
C70 C71 C72 N4 15.3(13) . . . . ?
C70 C71 C72 C73 -161.6(8) . . . . ?
O3 C83 C84 C85 -71.3(8) . . . . ?
C88 C83 C84 C85 49.6(9) . . . . ?
P4 C83 C84 C85 175.7(6) . . . . ?
C83 C84 C85 C86 -55.8(9) . . . . ?
C84 C85 C86 C87 59.3(10) . . . . ?
C85 C86 C87 C88 -59.1(9) . . . . ?
C86 C87 C88 C83 54.2(9) . . . . ?
O3 C83 C88 C87 74.2(8) . . . . ?
C84 C83 C88 C87 -47.8(9) . . . . ?
P4 C83 C88 C87 -171.2(5) . . . . ?
C27 C28 N2 C13 -171.2(7) . . . . ?
C29 C28 N2 C13 8.5(10) . . . . ?
C27 C28 N2 Ti1 14.5(10) . . . . ?
C29 C28 N2 Ti1 -165.8(5) . . . . ?
C14 C13 N2 C28 92.3(8) . . . . ?
C18 C13 N2 C28 -82.4(8) . . . . ?
C14 C13 N2 Ti1 -93.6(7) . . . . ?
C18 C13 N2 Ti1 91.7(7) . . . . ?
C27 C26 N1 C1 164.1(7) . . . . ?
C25 C26 N1 C1 -12.4(10) . . . . ?
C27 C26 N1 Ti1 -22.8(10) . . . . ?
C25 C26 N1 Ti1 160.7(5) . . . . ?
C6 C1 N1 C26 -87.7(8) . . . . ?
C2 C1 N1 C26 91.3(8) . . . . ?
C6 C1 N1 Ti1 99.3(7) . . . . ?
C2 C1 N1 Ti1 -81.6(8) . . . . ?
C71 C72 N4 C57 -172.2(7) . . . . ?
C73 C72 N4 C57 4.3(10) . . . . ?
C71 C72 N4 Ti2 15.6(10) . . . . ?
C73 C72 N4 Ti2 -167.8(6) . . . . ?
C58 C57 N4 C72 -85.8(9) . . . . ?
C62 C57 N4 C72 90.6(8) . . . . ?
C58 C57 N4 Ti2 86.3(8) . . . . ?
C62 C57 N4 Ti2 -97.3(7) . . . . ?
C71 C70 N3 C45 164.0(7) . . . . ?
C69 C70 N3 C45 -13.0(10) . . . . ?
C71 C70 N3 Ti2 -23.4(9) . . . . ?
C69 C70 N3 Ti2 159.5(5) . . . . ?
C50 C45 N3 C70 90.3(9) . . . . ?
C46 C45 N3 C70 -89.7(9) . . . . ?
C50 C45 N3 Ti2 -82.1(9) . . . . ?
C46 C45 N3 Ti2 97.9(7) . . . . ?
C34 C33 P2 C36 -41.2(7) . . . . ?
C35 C33 P2 C36 86.2(6) . . . . ?
C34 C33 P2 C39 80.8(6) . . . . ?
C35 C33 P2 C39 -151.8(5) . . . . ?
C34 C33 P2 P1 -167.5(5) . . . . ?
C35 C33 P2 P1 -40.1(6) . . . . ?
C38 C36 P2 C33 -55.3(6) . . . . ?
C37 C36 P2 C33 71.6(6) . . . . ?
C38 C36 P2 C39 -174.9(5) . . . . ?
C37 C36 P2 C39 -48.1(7) . . . . ?
C38 C36 P2 P1 64.9(6) . . . . ?
C37 C36 P2 P1 -168.2(5) . . . . ?
O1 C39 P2 C33 70.8(5) . . . . ?
C40 C39 P2 C33 -169.9(5) . . . . ?
C44 C39 P2 C33 -46.6(6) . . . . ?
O1 C39 P2 C36 -167.5(4) . . . . ?
C40 C39 P2 C36 -48.2(6) . . . . ?
C44 C39 P2 C36 75.0(6) . . . . ?
O1 C39 P2 P1 -41.2(4) . . . . ?
C40 C39 P2 P1 78.1(5) . . . . ?
C44 C39 P2 P1 -158.6(4) . . . . ?
C79 C77 P4 C80 83.7(6) . . . . ?
C78 C77 P4 C80 -42.1(7) . . . . ?
C79 C77 P4 C83 -154.5(6) . . . . ?
C78 C77 P4 C83 79.8(7) . . . . ?
C79 C77 P4 P3 -42.5(6) . . . . ?
C78 C77 P4 P3 -168.2(5) . . . . ?
C81 C80 P4 C77 70.5(7) . . . . ?
C82 C80 P4 C77 -55.0(6) . . . . ?
C81 C80 P4 C83 -48.2(7) . . . . ?
C82 C80 P4 C83 -173.7(5) . . . . ?
C81 C80 P4 P3 -169.3(5) . . . . ?
C82 C80 P4 P3 65.2(6) . . . . ?
O3 C83 P4 C77 72.5(5) . . . . ?
C84 C83 P4 C77 -169.7(5) . . . . ?
C88 C83 P4 C77 -45.4(6) . . . . ?
O3 C83 P4 C80 -165.6(4) . . . . ?
C84 C83 P4 C80 -47.8(6) . . . . ?
C88 C83 P4 C80 76.4(6) . . . . ?
O3 C83 P4 P3 -39.0(5) . . . . ?
C84 C83 P4 P3 78.8(5) . . . . ?
C88 C83 P4 P3 -157.0(5) . . . . ?
C40 C39 O1 Ti1 -75.8(8) . . . . ?
C44 C39 O1 Ti1 161.8(5) . . . . ?
P2 C39 O1 Ti1 41.5(7) . . . . ?
C84 C83 O3 Ti2 -77.2(8) . . . . ?
C88 C83 O3 Ti2 160.8(5) . . . . ?
P4 C83 O3 Ti2 39.5(8) . . . . ?
C39 O1 Ti1 N2 -119.1(6) . . . . ?
C39 O1 Ti1 N1 154.0(6) . . . . ?
C39 O1 Ti1 Cl1 58.1(7) . . . . ?
C39 O1 Ti1 P1 -17.3(6) . . . . ?
C83 O3 Ti2 N4 -116.4(7) . . . . ?
C83 O3 Ti2 N3 156.9(7) . . . . ?
C83 O3 Ti2 Cl2 62.2(8) . . . . ?
C83 O3 Ti2 P3 -16.5(7) . . . . ?
